data_7118995
loop_
_publ_author_name
'Liguo Ji'
'Zaiwen Yang'
'Yanxia Zhao'
'Meng Sun'
'Liping Cao'
'Xiao-Juan Yang'
'Yao-Yu Wang'
'Biao Wu'

_publ_section_title
;
 Sandwich phosphate complexes of macrocyclic tris(urea) ligands and their
 rotation around the anion
;
_journal_name_full Chem.Commun.
_journal_page_first 7310
_journal_volume 52
_journal_year 2016
_chemical_formula_sum 'C50 H75 Cl N10 O14'
_chemical_formula_weight 1075.65
_chemical_name_systematic
; 
 ? 
;
_space_group_IT_number 9
_symmetry_cell_setting monoclinic
_symmetry_space_group_name_Hall 'C -2yc'
_symmetry_space_group_name_H-M 'C 1 c 1'
_atom_sites_solution_hydrogens geom
_atom_sites_solution_primary direct
_atom_sites_solution_secondary difmap
_audit_creation_method SHELXL-97
_audit_update_record
;
2016-02-26 deposited with the CCDC.
2016-04-27 downloaded from the CCDC.
;
_cell_angle_alpha 90.00
_cell_angle_beta 104.307(5)
_cell_angle_gamma 90.00
_cell_formula_units_Z 4
_cell_length_a 20.611(5)
_cell_length_b 31.842(8)
_cell_length_c 8.872(2)
_cell_measurement_reflns_used 3719
_cell_measurement_temperature 296(2)
_cell_measurement_theta_max 22.69
_cell_measurement_theta_min 2.17
_cell_volume 5642(2)
_computing_cell_refinement 'Bruker SAINT'
_computing_data_collection 'Bruker APEX2'
_computing_data_reduction 'Bruker SAINT'
_computing_molecular_graphics 'Bruker SHELXTL'
_computing_publication_material 'Bruker SHELXTL'
_computing_structure_refinement 'SHELXL-97 (Sheldrick, 1997)'
_computing_structure_solution 'SHELXS-97 (Sheldrick, 1990)'
_diffrn_ambient_temperature 296(2)
_diffrn_detector_area_resol_mean none
_diffrn_measured_fraction_theta_full 0.996
_diffrn_measured_fraction_theta_max 0.996
_diffrn_measurement_device_type 'Bruker APEX-II CCD'
_diffrn_measurement_method '\f and \w scans'
_diffrn_radiation_monochromator graphite
_diffrn_radiation_source 'fine-focus sealed tube'
_diffrn_radiation_type MoK\a
_diffrn_radiation_wavelength 0.71073
_diffrn_reflns_av_R_equivalents 0.0408
_diffrn_reflns_av_sigmaI/netI 0.0597
_diffrn_reflns_limit_h_max 22
_diffrn_reflns_limit_h_min -24
_diffrn_reflns_limit_k_max 38
_diffrn_reflns_limit_k_min -38
_diffrn_reflns_limit_l_max 10
_diffrn_reflns_limit_l_min -10
_diffrn_reflns_number 14335
_diffrn_reflns_theta_full 25.50
_diffrn_reflns_theta_max 25.50
_diffrn_reflns_theta_min 2.04
_diffrn_standards_decay_% none
_diffrn_standards_interval_count none
_diffrn_standards_interval_time none
_diffrn_standards_number none
_exptl_absorpt_coefficient_mu 0.138
_exptl_absorpt_correction_T_max 0.9715
_exptl_absorpt_correction_T_min 0.9623
_exptl_absorpt_correction_type multi-scan
_exptl_crystal_colour colourless
_exptl_crystal_density_diffrn 1.266
_exptl_crystal_density_meas ?
_exptl_crystal_density_method 'not measured'
_exptl_crystal_description block
_exptl_crystal_F_000 2296
_exptl_crystal_size_max 0.28
_exptl_crystal_size_mid 0.25
_exptl_crystal_size_min 0.21
_refine_diff_density_max 0.282
_refine_diff_density_min -0.318
_refine_diff_density_rms 0.067
_refine_ls_abs_structure_details 'Flack H D (1983), Acta Cryst. A39, 876-881'
_refine_ls_abs_structure_Flack 0.74(8)
_refine_ls_extinction_method none
_refine_ls_goodness_of_fit_ref 1.028
_refine_ls_hydrogen_treatment mixed
_refine_ls_matrix_type full
_refine_ls_number_parameters 683
_refine_ls_number_reflns 7028
_refine_ls_number_restraints 2
_refine_ls_restrained_S_all 1.028
_refine_ls_R_factor_all 0.0613
_refine_ls_R_factor_gt 0.0474
_refine_ls_shift/su_max 0.019
_refine_ls_shift/su_mean 0.004
_refine_ls_structure_factor_coef Fsqd
_refine_ls_weighting_details 'calc w=1/[\s^2^(Fo^2^)+(0.0968P)^2^+0.0000P] where P=(Fo^2^+2Fc^2^)/3'
_refine_ls_weighting_scheme calc
_refine_ls_wR_factor_gt 0.1296
_refine_ls_wR_factor_ref 0.1475
_reflns_number_gt 5904
_reflns_number_total 7028
_reflns_threshold_expression >2sigma(I)
_cod_data_source_file c6cc03144g2.cif
_cod_data_source_block 06
_cod_depositor_comments
;
The following automatic conversions were performed:

'_exptl_crystal_density_meas' value 'none' was changed to '?' - the
value is perceived as not measured.

Automatic conversion script
Id: cif_fix_values 4609 2016-04-01 06:22:49Z antanas 
;
_cod_original_sg_symbol_H-M Cc
_cod_database_code 7118995

loop_
_symmetry_equiv_pos_as_xyz
'x, y, z'
'x, -y, z+1/2'
'x+1/2, y+1/2, z'
'x+1/2, -y+1/2, z+1/2'

loop_
_atom_site_label
_atom_site_type_symbol
_atom_site_fract_x
_atom_site_fract_y
_atom_site_fract_z
_atom_site_U_iso_or_equiv
_atom_site_adp_type
_atom_site_occupancy
_atom_site_symmetry_multiplicity
_atom_site_calc_flag
_atom_site_refinement_flags
_atom_site_disorder_assembly
_atom_site_disorder_group
Cl1 Cl 0.41860(5) 0.10281(3) 0.01075(11) 0.0315(2) Uani 1 1 d . . .
N1 N 0.36999(16) 0.01022(10) 0.7548(4) 0.0234(7) Uani 1 1 d . . .
H1 H 0.3729 0.0097 0.8531 0.028 Uiso 1 1 calc R . .
N2 N 0.48578(17) 0.01255(9) 0.8163(4) 0.0237(7) Uani 1 1 d . . .
H2 H 0.4853 0.0107 0.9127 0.028 Uiso 1 1 calc R . .
N3 N 0.55380(16) 0.08766(10) 0.8534(4) 0.0239(7) Uani 1 1 d . . .
H3A H 0.5187 0.0820 0.8855 0.029 Uiso 1 1 calc R . .
N4 N 0.53063(17) 0.15414(9) 0.9178(4) 0.0262(7) Uani 1 1 d . . .
H4A H 0.4956 0.1423 0.9345 0.031 Uiso 1 1 calc R . .
N5 N 0.28976(18) 0.08173(10) 0.7047(4) 0.0291(8) Uani 1 1 d . . .
H5A H 0.3196 0.0787 0.7908 0.035 Uiso 1 1 calc R . .
N6 N 0.3016(2) 0.15193(10) 0.7640(4) 0.0341(8) Uani 1 1 d . . .
H6A H 0.3266 0.1436 0.8515 0.041 Uiso 1 1 calc R . .
N7 N 0.0323(2) 0.30729(11) 0.9350(4) 0.0340(8) Uani 1 1 d . . .
N8 N 0.3157(2) 0.38381(14) 0.1139(5) 0.0471(10) Uani 1 1 d . . .
N9 N 0.4720(3) 0.38683(16) 0.5468(6) 0.0572(13) Uani 1 1 d . . .
N10 N 0.1540(3) 0.14026(18) 0.0672(6) 0.0687(14) Uani 1 1 d . . .
O1 O 0.42656(13) 0.01637(9) 0.5649(3) 0.0271(6) Uani 1 1 d . . .
O2 O 0.62823(14) 0.14122(8) 0.8461(3) 0.0277(6) Uani 1 1 d . . .
O3 O 0.22987(16) 0.13094(9) 0.5380(4) 0.0408(8) Uani 1 1 d . . .
O4 O 0.53035(14) 0.32601(8) 1.0419(4) 0.0321(7) Uani 1 1 d . . .
O5 O 0.54297(16) 0.41417(8) 1.0267(4) 0.0347(7) Uani 1 1 d . . .
O6 O 0.42477(16) 0.45955(9) 0.8603(4) 0.0373(7) Uani 1 1 d . . .
O7 O 0.33372(15) 0.41121(9) 0.6382(4) 0.0372(7) Uani 1 1 d . . .
O8 O 0.28879(16) 0.32637(9) 0.6878(4) 0.0357(7) Uani 1 1 d . . .
O10 O 0.3028(3) 0.41837(15) 0.1561(7) 0.0970(18) Uani 1 1 d . . .
O11 O 0.4402(3) 0.3704(2) 0.4288(5) 0.0989(18) Uani 1 1 d . . .
O13 O 0.1971(3) 0.14681(19) -0.0041(8) 0.1049(19) Uani 1 1 d . . .
O14 O 0.0990(3) 0.15719(15) 0.0310(6) 0.0821(13) Uani 1 1 d . . .
O15 O 0.2866(2) 0.35166(14) 0.1339(5) 0.0637(11) Uani 1 1 d . . .
O16 O 0.5041(3) 0.41970(14) 0.5501(7) 0.0891(16) Uani 1 1 d . . .
C1 C 0.42644(19) 0.01271(11) 0.7034(4) 0.0207(8) Uani 1 1 d . . .
C2 C 0.54839(19) 0.01546(11) 0.7743(4) 0.0204(8) Uani 1 1 d . . .
C3 C 0.5736(2) -0.01907(12) 0.7102(5) 0.0260(9) Uani 1 1 d . . .
H3 H 0.5510 -0.0446 0.7014 0.031 Uiso 1 1 calc R . .
C4 C 0.6317(2) -0.01567(13) 0.6597(5) 0.0276(9) Uani 1 1 d . . .
H4 H 0.6477 -0.0386 0.6147 0.033 Uiso 1 1 calc R . .
C5 C 0.6659(2) 0.02211(12) 0.6768(5) 0.0296(9) Uani 1 1 d . . .
H5 H 0.7053 0.0243 0.6442 0.035 Uiso 1 1 calc R . .
C6 C 0.6422(2) 0.05686(13) 0.7419(5) 0.0270(9) Uani 1 1 d . . .
H6 H 0.6661 0.0819 0.7545 0.032 Uiso 1 1 calc R . .
C7 C 0.5820(2) 0.05392(12) 0.7886(4) 0.0235(8) Uani 1 1 d . . .
C8 C 0.30561(19) 0.00844(12) 0.6481(5) 0.0242(8) Uani 1 1 d . . .
C9 C 0.2846(2) -0.02811(14) 0.5695(5) 0.0327(10) Uani 1 1 d . . .
H9 H 0.3120 -0.0517 0.5863 0.039 Uiso 1 1 calc R . .
C10 C 0.2216(2) -0.02978(15) 0.4636(5) 0.0378(11) Uani 1 1 d . . .
H10 H 0.2072 -0.0544 0.4089 0.045 Uiso 1 1 calc R . .
C11 C 0.1818(2) 0.00456(15) 0.4418(6) 0.0393(11) Uani 1 1 d . . .
H11 H 0.1399 0.0030 0.3723 0.047 Uiso 1 1 calc R . .
C12 C 0.2015(2) 0.04220(14) 0.5200(5) 0.0334(10) Uani 1 1 d . . .
H12 H 0.1729 0.0652 0.5045 0.040 Uiso 1 1 calc R . .
C13 C 0.2652(2) 0.04471(13) 0.6224(5) 0.0268(9) Uani 1 1 d . . .
C14 C 0.5759(2) 0.12871(12) 0.8715(4) 0.0239(9) Uani 1 1 d . . .
C15 C 0.2704(2) 0.12201(14) 0.6601(5) 0.0301(9) Uani 1 1 d . . .
C16 C 0.5365(2) 0.19859(11) 0.9410(4) 0.0232(8) Uani 1 1 d . . .
C17 C 0.5959(2) 0.21930(11) 1.0013(4) 0.0235(8) Uani 1 1 d . . .
H17 H 0.6360 0.2045 1.0219 0.028 Uiso 1 1 calc R . .
C18 C 0.5966(2) 0.26237(12) 1.0320(5) 0.0251(8) Uani 1 1 d . . .
H18 H 0.6371 0.2762 1.0702 0.030 Uiso 1 1 calc R . .
C19 C 0.5374(2) 0.28440(12) 1.0056(5) 0.0266(9) Uani 1 1 d . . .
C20 C 0.4773(2) 0.26418(13) 0.9384(5) 0.0265(9) Uani 1 1 d . . .
H20 H 0.4373 0.2791 0.9150 0.032 Uiso 1 1 calc R . .
C21 C 0.4776(2) 0.22155(12) 0.9067(4) 0.0250(8) Uani 1 1 d . . .
H21 H 0.4374 0.2081 0.8615 0.030 Uiso 1 1 calc R . .
C22 C 0.2932(2) 0.22267(13) 0.8592(5) 0.0310(9) Uani 1 1 d . . .
H22 H 0.2932 0.2114 0.9559 0.037 Uiso 1 1 calc R . .
C23 C 0.2955(2) 0.19557(13) 0.7367(5) 0.0296(9) Uani 1 1 d . . .
C24 C 0.2943(2) 0.21356(14) 0.5934(5) 0.0335(10) Uani 1 1 d . . .
H24 H 0.2946 0.1962 0.5091 0.040 Uiso 1 1 calc R . .
C25 C 0.2926(2) 0.25686(13) 0.5730(5) 0.0310(9) Uani 1 1 d . . .
H25 H 0.2928 0.2682 0.4766 0.037 Uiso 1 1 calc R . .
C26 C 0.2908(2) 0.28321(13) 0.6975(5) 0.0298(9) Uani 1 1 d . . .
C27 C 0.5903(2) 0.34787(13) 1.1181(6) 0.0361(10) Uani 1 1 d . . .
H27A H 0.6196 0.3507 1.0483 0.043 Uiso 1 1 calc R . .
H27B H 0.6139 0.3324 1.2093 0.043 Uiso 1 1 calc R . .
C28 C 0.5709(3) 0.39060(13) 1.1648(6) 0.0387(11) Uani 1 1 d . . .
H28A H 0.5383 0.3879 1.2265 0.046 Uiso 1 1 calc R . .
H28B H 0.6100 0.4049 1.2270 0.046 Uiso 1 1 calc R . .
C29 C 0.5263(3) 0.45606(13) 1.0608(6) 0.0382(11) Uani 1 1 d . . .
H29A H 0.5666 0.4715 1.1094 0.046 Uiso 1 1 calc R . .
H29B H 0.4974 0.4556 1.1321 0.046 Uiso 1 1 calc R . .
C30 C 0.4910(2) 0.47713(13) 0.9115(6) 0.0388(11) Uani 1 1 d . . .
H30A H 0.4882 0.5071 0.9279 0.047 Uiso 1 1 calc R . .
H30B H 0.5158 0.4726 0.8330 0.047 Uiso 1 1 calc R . .
C31 C 0.3887(3) 0.47657(14) 0.7143(6) 0.0426(12) Uani 1 1 d . . .
H31A H 0.4143 0.4727 0.6372 0.051 Uiso 1 1 calc R . .
H31B H 0.3817 0.5064 0.7251 0.051 Uiso 1 1 calc R . .
C32 C 0.3234(2) 0.45493(13) 0.6633(7) 0.0438(12) Uani 1 1 d . . .
H32A H 0.2984 0.4580 0.7421 0.053 Uiso 1 1 calc R . .
H32B H 0.2975 0.4675 0.5678 0.053 Uiso 1 1 calc R . .
C33 C 0.2747(2) 0.39188(14) 0.5505(6) 0.0370(10) Uani 1 1 d . . .
H33A H 0.2625 0.4040 0.4470 0.044 Uiso 1 1 calc R . .
H33B H 0.2383 0.3970 0.5998 0.044 Uiso 1 1 calc R . .
C34 C 0.2850(2) 0.34523(14) 0.5388(5) 0.0361(10) Uani 1 1 d . . .
H34A H 0.2480 0.3332 0.4614 0.043 Uiso 1 1 calc R . .
H34B H 0.3260 0.3399 0.5071 0.043 Uiso 1 1 calc R . .
C35 C 0.0671(2) 0.33393(14) 0.8358(5) 0.0347(10) Uani 1 1 d . . .
H35A H 0.0330 0.3467 0.7531 0.042 Uiso 1 1 calc R . .
H35B H 0.0935 0.3155 0.7875 0.042 Uiso 1 1 calc R . .
C36 C 0.1131(2) 0.36901(15) 0.9216(5) 0.0376(10) Uani 1 1 d . . .
H36A H 0.0865 0.3926 0.9407 0.045 Uiso 1 1 calc R . .
H36B H 0.1394 0.3588 1.0209 0.045 Uiso 1 1 calc R . .
C37 C 0.1591(3) 0.38270(16) 0.8206(6) 0.0416(11) Uani 1 1 d . . .
H37A H 0.1896 0.3604 0.8147 0.062 Uiso 1 1 calc R . .
H37B H 0.1838 0.4071 0.8653 0.062 Uiso 1 1 calc R . .
H37C H 0.1328 0.3892 0.7180 0.062 Uiso 1 1 calc R . .
C38 C -0.0125(2) 0.33476(15) 1.0069(5) 0.0387(11) Uani 1 1 d . . .
H38A H -0.0264 0.3185 1.0859 0.046 Uiso 1 1 calc R . .
H38B H 0.0139 0.3582 1.0587 0.046 Uiso 1 1 calc R . .
C39 C -0.0747(3) 0.35202(18) 0.8945(6) 0.0527(14) Uani 1 1 d . . .
H39A H -0.0629 0.3637 0.8039 0.063 Uiso 1 1 calc R . .
H39B H -0.1068 0.3296 0.8600 0.063 Uiso 1 1 calc R . .
C40 C -0.1051(3) 0.38548(19) 0.9747(9) 0.0686(18) Uani 1 1 d . . .
H40A H -0.1171 0.3736 1.0636 0.103 Uiso 1 1 calc R . .
H40B H -0.1444 0.3965 0.9040 0.103 Uiso 1 1 calc R . .
H40C H -0.0733 0.4077 1.0079 0.103 Uiso 1 1 calc R . .
C41 C -0.0080(3) 0.27478(16) 0.8291(6) 0.0430(12) Uani 1 1 d . . .
H41A H 0.0223 0.2588 0.7830 0.052 Uiso 1 1 calc R . .
H41B H -0.0392 0.2892 0.7453 0.052 Uiso 1 1 calc R . .
C42 C -0.0475(3) 0.24396(17) 0.9030(7) 0.0545(14) Uani 1 1 d . . .
H42A H -0.0709 0.2589 0.9690 0.065 Uiso 1 1 calc R . .
H42B H -0.0174 0.2238 0.9665 0.065 Uiso 1 1 calc R . .
C43 C -0.0981(4) 0.2211(2) 0.7719(7) 0.075(2) Uani 1 1 d . . .
H43A H -0.1282 0.2412 0.7108 0.112 Uiso 1 1 calc R . .
H43B H -0.1231 0.2012 0.8164 0.112 Uiso 1 1 calc R . .
H43C H -0.0746 0.2066 0.7067 0.112 Uiso 1 1 calc R . .
C44 C 0.0823(3) 0.28637(14) 1.0685(5) 0.0379(11) Uani 1 1 d . . .
H44A H 0.0578 0.2676 1.1207 0.045 Uiso 1 1 calc R . .
H44B H 0.1023 0.3080 1.1425 0.045 Uiso 1 1 calc R . .
C47 C 0.2911(2) 0.26551(12) 0.8404(5) 0.0302(9) Uani 1 1 d . . .
H47 H 0.2898 0.2828 0.9242 0.036 Uiso 1 1 calc R . .
C48 C 0.1391(3) 0.26118(17) 1.0273(6) 0.0531(14) Uani 1 1 d . . .
H48A H 0.1206 0.2373 0.9628 0.064 Uiso 1 1 calc R . .
H48B H 0.1625 0.2788 0.9686 0.064 Uiso 1 1 calc R . .
C49 C 0.1875(4) 0.2460(2) 1.1730(8) 0.0684(17) Uani 1 1 d . . .
H49A H 0.2082 0.2696 1.2329 0.103 Uiso 1 1 calc R . .
H49B H 0.2212 0.2289 1.1457 0.103 Uiso 1 1 calc R . .
H49C H 0.1638 0.2297 1.2333 0.103 Uiso 1 1 calc R . .
C50 C 0.1689(5) 0.1083(3) 0.1947(8) 0.099(3) Uani 1 1 d . . .
H50A H 0.1586 0.1198 0.2862 0.148 Uiso 1 1 calc R . .
H50B H 0.2154 0.1009 0.2175 0.148 Uiso 1 1 calc R . .
H50C H 0.1421 0.0837 0.1623 0.148 Uiso 1 1 calc R . .
C51 C 0.4767(3) 0.36594(16) 0.6954(6) 0.0456(12) Uani 1 1 d . . .
H51A H 0.4325 0.3613 0.7093 0.068 Uiso 1 1 calc R . .
H51B H 0.5016 0.3833 0.7783 0.068 Uiso 1 1 calc R . .
H51C H 0.4991 0.3395 0.6965 0.068 Uiso 1 1 calc R . .
C55 C 0.3684(3) 0.38045(16) 0.0288(6) 0.0485(13) Uani 1 1 d . . .
H55A H 0.3806 0.4080 0.0020 0.073 Uiso 1 1 calc R . .
H55B H 0.3520 0.3643 -0.0642 0.073 Uiso 1 1 calc R . .
H55C H 0.4069 0.3668 0.0933 0.073 Uiso 1 1 calc R . .

loop_
_atom_site_aniso_label
_atom_site_aniso_U_11
_atom_site_aniso_U_22
_atom_site_aniso_U_33
_atom_site_aniso_U_23
_atom_site_aniso_U_13
_atom_site_aniso_U_12
Cl1 0.0340(6) 0.0347(5) 0.0273(5) -0.0013(4) 0.0102(4) -0.0060(4)
N1 0.0198(17) 0.0353(18) 0.0150(15) -0.0020(14) 0.0042(13) -0.0017(14)
N2 0.0286(18) 0.0247(17) 0.0202(16) -0.0011(13) 0.0109(14) -0.0022(14)
N3 0.0218(17) 0.0208(16) 0.0307(18) -0.0009(13) 0.0095(14) -0.0004(13)
N4 0.0270(18) 0.0209(16) 0.0339(19) -0.0015(14) 0.0135(15) -0.0032(14)
N5 0.0268(18) 0.0280(18) 0.0294(19) -0.0023(15) 0.0012(14) 0.0018(15)
N6 0.039(2) 0.0293(19) 0.032(2) 0.0000(16) 0.0047(16) 0.0064(16)
N7 0.044(2) 0.0372(19) 0.0248(19) -0.0038(16) 0.0165(17) -0.0054(17)
N8 0.039(2) 0.051(3) 0.048(3) 0.004(2) 0.006(2) 0.013(2)
N9 0.066(3) 0.059(3) 0.050(3) 0.012(2) 0.021(3) 0.024(3)
N10 0.067(4) 0.077(4) 0.059(3) -0.016(3) 0.010(3) -0.021(3)
O1 0.0242(15) 0.0395(16) 0.0169(14) -0.0001(11) 0.0036(11) 0.0020(12)
O2 0.0239(15) 0.0246(14) 0.0357(16) 0.0008(12) 0.0094(12) -0.0006(11)
O3 0.0350(18) 0.0371(17) 0.0438(19) 0.0006(15) -0.0023(15) 0.0055(14)
O4 0.0297(16) 0.0207(14) 0.0451(18) -0.0040(13) 0.0075(13) -0.0010(12)
O5 0.0437(18) 0.0213(14) 0.0383(17) -0.0072(13) 0.0082(14) 0.0025(13)
O6 0.0353(18) 0.0303(15) 0.0464(19) 0.0050(14) 0.0104(14) -0.0013(13)
O7 0.0304(17) 0.0294(15) 0.051(2) 0.0030(14) 0.0093(14) 0.0039(13)
O8 0.0457(19) 0.0310(16) 0.0327(17) 0.0035(13) 0.0140(14) 0.0068(14)
O10 0.098(4) 0.067(3) 0.134(5) -0.019(3) 0.044(4) 0.025(3)
O11 0.076(4) 0.179(6) 0.038(3) -0.007(3) 0.008(2) 0.007(4)
O13 0.094(4) 0.117(4) 0.119(5) -0.011(4) 0.056(4) -0.022(3)
O14 0.072(3) 0.081(3) 0.092(4) 0.014(3) 0.017(3) -0.005(3)
O15 0.052(2) 0.076(3) 0.066(3) 0.022(2) 0.019(2) -0.003(2)
O16 0.127(5) 0.050(3) 0.105(4) 0.028(3) 0.056(4) 0.024(3)
C1 0.025(2) 0.0157(18) 0.022(2) -0.0035(15) 0.0072(16) -0.0016(15)
C2 0.023(2) 0.024(2) 0.0128(17) 0.0005(14) 0.0006(15) 0.0009(15)
C3 0.028(2) 0.026(2) 0.023(2) -0.0024(16) 0.0045(17) 0.0010(16)
C4 0.024(2) 0.033(2) 0.024(2) -0.0052(17) 0.0023(17) 0.0035(17)
C5 0.026(2) 0.033(2) 0.033(2) 0.0036(19) 0.0126(18) 0.0068(18)
C6 0.028(2) 0.026(2) 0.028(2) -0.0007(17) 0.0073(17) 0.0013(17)
C7 0.025(2) 0.025(2) 0.0171(18) 0.0000(15) 0.0003(16) 0.0040(16)
C8 0.0169(19) 0.034(2) 0.023(2) -0.0046(17) 0.0064(15) -0.0014(16)
C9 0.024(2) 0.036(2) 0.040(3) -0.0159(19) 0.0123(19) -0.0026(18)
C10 0.031(2) 0.047(3) 0.034(2) -0.018(2) 0.0071(19) -0.007(2)
C11 0.026(2) 0.051(3) 0.037(3) -0.011(2) 0.0029(19) -0.008(2)
C12 0.019(2) 0.043(3) 0.035(2) -0.0033(19) 0.0015(18) 0.0040(18)
C13 0.025(2) 0.035(2) 0.022(2) -0.0054(17) 0.0097(17) -0.0026(17)
C14 0.030(2) 0.021(2) 0.021(2) 0.0031(15) 0.0084(16) 0.0039(17)
C15 0.025(2) 0.037(2) 0.029(2) -0.0028(18) 0.0077(18) 0.0016(18)
C16 0.028(2) 0.0207(19) 0.025(2) 0.0011(16) 0.0133(17) 0.0011(17)
C17 0.021(2) 0.0251(19) 0.024(2) -0.0005(16) 0.0051(16) 0.0009(16)
C18 0.022(2) 0.028(2) 0.026(2) -0.0004(17) 0.0061(16) -0.0055(17)
C19 0.033(2) 0.025(2) 0.024(2) 0.0004(17) 0.0095(17) -0.0039(18)
C20 0.021(2) 0.029(2) 0.028(2) 0.0002(17) 0.0042(17) 0.0000(16)
C21 0.024(2) 0.028(2) 0.023(2) -0.0015(16) 0.0048(16) -0.0042(16)
C22 0.028(2) 0.035(2) 0.029(2) -0.0025(18) 0.0057(18) -0.0010(18)
C23 0.021(2) 0.033(2) 0.034(2) -0.0008(18) 0.0033(18) 0.0054(17)
C24 0.034(2) 0.035(2) 0.033(2) -0.0059(19) 0.0110(19) 0.0029(19)
C25 0.030(2) 0.037(2) 0.026(2) 0.0018(18) 0.0081(18) 0.0044(18)
C26 0.023(2) 0.031(2) 0.037(2) -0.0010(19) 0.0097(18) 0.0048(17)
C27 0.035(2) 0.026(2) 0.045(3) -0.0033(19) 0.006(2) -0.0058(19)
C28 0.050(3) 0.028(2) 0.037(3) -0.0093(19) 0.008(2) -0.006(2)
C29 0.045(3) 0.025(2) 0.044(3) -0.0113(19) 0.010(2) -0.0035(19)
C30 0.049(3) 0.022(2) 0.047(3) -0.0026(19) 0.015(2) -0.004(2)
C31 0.045(3) 0.027(2) 0.057(3) 0.012(2) 0.016(2) 0.009(2)
C32 0.037(3) 0.030(2) 0.062(3) 0.013(2) 0.009(2) 0.014(2)
C33 0.027(2) 0.041(3) 0.042(3) 0.011(2) 0.008(2) 0.0047(19)
C34 0.029(2) 0.045(3) 0.034(2) 0.009(2) 0.0067(19) 0.003(2)
C35 0.041(3) 0.041(3) 0.024(2) -0.0033(18) 0.0129(19) -0.007(2)
C36 0.041(3) 0.040(3) 0.028(2) -0.0073(19) 0.003(2) -0.006(2)
C37 0.037(3) 0.043(3) 0.043(3) 0.002(2) 0.008(2) -0.008(2)
C38 0.048(3) 0.045(3) 0.028(2) -0.001(2) 0.018(2) -0.001(2)
C39 0.065(4) 0.063(3) 0.033(3) 0.006(2) 0.019(3) 0.011(3)
C40 0.066(4) 0.056(3) 0.093(5) -0.004(3) 0.038(4) 0.005(3)
C41 0.050(3) 0.050(3) 0.033(2) -0.015(2) 0.018(2) -0.021(2)
C42 0.072(4) 0.055(3) 0.046(3) -0.013(3) 0.034(3) -0.026(3)
C43 0.089(5) 0.089(5) 0.054(4) -0.019(3) 0.031(4) -0.052(4)
C44 0.056(3) 0.036(2) 0.024(2) -0.0034(19) 0.016(2) -0.004(2)
C47 0.033(2) 0.027(2) 0.032(2) -0.0032(17) 0.0105(18) 0.0048(18)
C48 0.066(4) 0.052(3) 0.044(3) -0.003(2) 0.020(3) 0.013(3)
C49 0.077(5) 0.069(4) 0.057(4) -0.004(3) 0.014(3) 0.023(3)
C50 0.110(7) 0.143(7) 0.043(4) 0.005(4) 0.019(4) 0.033(6)
C51 0.052(3) 0.049(3) 0.033(3) 0.001(2) 0.006(2) 0.010(2)
C55 0.054(3) 0.049(3) 0.047(3) 0.001(2) 0.022(3) -0.008(3)

loop_
_atom_type_symbol
_atom_type_description
_atom_type_scat_dispersion_real
_atom_type_scat_dispersion_imag
_atom_type_scat_source
C C 0.0033 0.0016 'International Tables Vol C Tables 4.2.6.8 and 6.1.1.4'
H H 0.0000 0.0000 'International Tables Vol C Tables 4.2.6.8 and 6.1.1.4'
N N 0.0061 0.0033 'International Tables Vol C Tables 4.2.6.8 and 6.1.1.4'
O O 0.0106 0.0060 'International Tables Vol C Tables 4.2.6.8 and 6.1.1.4'
Cl Cl 0.1484 0.1585 'International Tables Vol C Tables 4.2.6.8 and 6.1.1.4'

loop_
_geom_angle_atom_site_label_1
_geom_angle_atom_site_label_2
_geom_angle_atom_site_label_3
_geom_angle
_geom_angle_site_symmetry_1
_geom_angle_site_symmetry_3
C1 N1 C8 121.0(3) . .
C1 N1 H1 119.5 . .
C8 N1 H1 119.5 . .
C1 N2 C2 120.4(3) . .
C1 N2 H2 119.8 . .
C2 N2 H2 119.8 . .
C14 N3 C7 127.7(3) . .
C14 N3 H3A 116.2 . .
C7 N3 H3A 116.2 . .
C14 N4 C16 126.0(3) . .
C14 N4 H4A 117.0 . .
C16 N4 H4A 117.0 . .
C15 N5 C13 126.1(4) . .
C15 N5 H5A 116.9 . .
C13 N5 H5A 116.9 . .
C15 N6 C23 124.2(4) . .
C15 N6 H6A 117.9 . .
C23 N6 H6A 117.9 . .
C41 N7 C35 106.8(3) . .
C41 N7 C44 110.4(4) . .
C35 N7 C44 111.7(4) . .
C41 N7 C38 111.1(4) . .
C35 N7 C38 110.1(3) . .
C44 N7 C38 106.9(3) . .
O10 N8 O15 124.2(5) . .
O10 N8 C55 118.1(5) . .
O15 N8 C55 117.7(4) . .
O11 N9 O16 124.1(5) . .
O11 N9 C51 119.1(6) . .
O16 N9 C51 116.7(5) . .
O13 N10 O14 122.1(6) . .
O13 N10 C50 117.7(7) . .
O14 N10 C50 120.1(6) . .
C19 O4 C27 116.7(3) . .
C29 O5 C28 112.1(3) . .
C31 O6 C30 112.2(3) . .
C33 O7 C32 111.5(3) . .
C26 O8 C34 118.0(3) . .
O1 C1 N1 123.6(3) . .
O1 C1 N2 120.3(3) . .
N1 C1 N2 116.0(3) . .
C3 C2 C7 120.1(4) . .
C3 C2 N2 120.3(3) . .
C7 C2 N2 119.5(3) . .
C4 C3 C2 120.6(4) . .
C4 C3 H3 119.7 . .
C2 C3 H3 119.7 . .
C5 C4 C3 119.4(4) . .
C5 C4 H4 120.3 . .
C3 C4 H4 120.3 . .
C4 C5 C6 121.0(4) . .
C4 C5 H5 119.5 . .
C6 C5 H5 119.5 . .
C5 C6 C7 119.7(4) . .
C5 C6 H6 120.1 . .
C7 C6 H6 120.1 . .
C2 C7 C6 119.1(3) . .
C2 C7 N3 117.3(3) . .
C6 C7 N3 123.6(3) . .
C9 C8 C13 120.9(4) . .
C9 C8 N1 119.7(4) . .
C13 C8 N1 119.3(3) . .
C8 C9 C10 119.8(4) . .
C8 C9 H9 120.1 . .
C10 C9 H9 120.1 . .
C11 C10 C9 119.6(4) . .
C11 C10 H10 120.2 . .
C9 C10 H10 120.2 . .
C10 C11 C12 122.2(4) . .
C10 C11 H11 118.9 . .
C12 C11 H11 118.9 . .
C11 C12 C13 118.8(4) . .
C11 C12 H12 120.6 . .
C13 C12 H12 120.6 . .
C12 C13 C8 118.6(4) . .
C12 C13 N5 122.7(4) . .
C8 C13 N5 118.6(4) . .
O2 C14 N4 124.0(3) . .
O2 C14 N3 124.6(3) . .
N4 C14 N3 111.4(3) . .
O3 C15 N5 123.9(4) . .
O3 C15 N6 122.5(4) . .
N5 C15 N6 113.6(4) . .
C17 C16 C21 118.7(3) . .
C17 C16 N4 124.4(4) . .
C21 C16 N4 116.9(4) . .
C16 C17 C18 120.7(4) . .
C16 C17 H17 119.6 . .
C18 C17 H17 119.6 . .
C19 C18 C17 120.1(4) . .
C19 C18 H18 120.0 . .
C17 C18 H18 120.0 . .
C18 C19 O4 126.1(4) . .
C18 C19 C20 119.6(4) . .
O4 C19 C20 114.2(4) . .
C21 C20 C19 119.5(4) . .
C21 C20 H20 120.3 . .
C19 C20 H20 120.3 . .
C16 C21 C20 121.3(4) . .
C16 C21 H21 119.4 . .
C20 C21 H21 119.4 . .
C47 C22 C23 121.7(4) . .
C47 C22 H22 119.2 . .
C23 C22 H22 119.2 . .
C24 C23 C22 117.4(4) . .
C24 C23 N6 122.9(4) . .
C22 C23 N6 119.6(4) . .
C23 C24 C25 121.5(4) . .
C23 C24 H24 119.3 . .
C25 C24 H24 119.3 . .
C26 C25 C24 119.9(4) . .
C26 C25 H25 120.0 . .
C24 C25 H25 120.0 . .
O8 C26 C25 123.9(4) . .
O8 C26 C47 117.1(4) . .
C25 C26 C47 119.0(4) . .
O4 C27 C28 108.2(4) . .
O4 C27 H27A 110.1 . .
C28 C27 H27A 110.1 . .
O4 C27 H27B 110.1 . .
C28 C27 H27B 110.1 . .
H27A C27 H27B 108.4 . .
O5 C28 C27 108.4(4) . .
O5 C28 H28A 110.0 . .
C27 C28 H28A 110.0 . .
O5 C28 H28B 110.0 . .
C27 C28 H28B 110.0 . .
H28A C28 H28B 108.4 . .
O5 C29 C30 108.7(4) . .
O5 C29 H29A 110.0 . .
C30 C29 H29A 110.0 . .
O5 C29 H29B 110.0 . .
C30 C29 H29B 110.0 . .
H29A C29 H29B 108.3 . .
O6 C30 C29 108.6(4) . .
O6 C30 H30A 110.0 . .
C29 C30 H30A 110.0 . .
O6 C30 H30B 110.0 . .
C29 C30 H30B 110.0 . .
H30A C30 H30B 108.4 . .
O6 C31 C32 109.3(4) . .
O6 C31 H31A 109.8 . .
C32 C31 H31A 109.8 . .
O6 C31 H31B 109.8 . .
C32 C31 H31B 109.8 . .
H31A C31 H31B 108.3 . .
O7 C32 C31 109.9(4) . .
O7 C32 H32A 109.7 . .
C31 C32 H32A 109.7 . .
O7 C32 H32B 109.7 . .
C31 C32 H32B 109.7 . .
H32A C32 H32B 108.2 . .
O7 C33 C34 110.5(4) . .
O7 C33 H33A 109.5 . .
C34 C33 H33A 109.5 . .
O7 C33 H33B 109.5 . .
C34 C33 H33B 109.5 . .
H33A C33 H33B 108.1 . .
O8 C34 C33 109.0(4) . .
O8 C34 H34A 109.9 . .
C33 C34 H34A 109.9 . .
O8 C34 H34B 109.9 . .
C33 C34 H34B 109.9 . .
H34A C34 H34B 108.3 . .
N7 C35 C36 116.0(3) . .
N7 C35 H35A 108.3 . .
C36 C35 H35A 108.3 . .
N7 C35 H35B 108.3 . .
C36 C35 H35B 108.3 . .
H35A C35 H35B 107.4 . .
C37 C36 C35 108.3(4) . .
C37 C36 H36A 110.0 . .
C35 C36 H36A 110.0 . .
C37 C36 H36B 110.0 . .
C35 C36 H36B 110.0 . .
H36A C36 H36B 108.4 . .
C36 C37 H37A 109.5 . .
C36 C37 H37B 109.5 . .
H37A C37 H37B 109.5 . .
C36 C37 H37C 109.5 . .
H37A C37 H37C 109.5 . .
H37B C37 H37C 109.5 . .
C39 C38 N7 115.7(4) . .
C39 C38 H38A 108.4 . .
N7 C38 H38A 108.4 . .
C39 C38 H38B 108.4 . .
N7 C38 H38B 108.4 . .
H38A C38 H38B 107.4 . .
C40 C39 C38 109.2(5) . .
C40 C39 H39A 109.8 . .
C38 C39 H39A 109.8 . .
C40 C39 H39B 109.8 . .
C38 C39 H39B 109.8 . .
H39A C39 H39B 108.3 . .
C39 C40 H40A 109.5 . .
C39 C40 H40B 109.5 . .
H40A C40 H40B 109.5 . .
C39 C40 H40C 109.5 . .
H40A C40 H40C 109.5 . .
H40B C40 H40C 109.5 . .
N7 C41 C42 116.5(4) . .
N7 C41 H41A 108.2 . .
C42 C41 H41A 108.2 . .
N7 C41 H41B 108.2 . .
C42 C41 H41B 108.2 . .
H41A C41 H41B 107.3 . .
C41 C42 C43 108.3(4) . .
C41 C42 H42A 110.0 . .
C43 C42 H42A 110.0 . .
C41 C42 H42B 110.0 . .
C43 C42 H42B 110.0 . .
H42A C42 H42B 108.4 . .
C42 C43 H43A 109.5 . .
C42 C43 H43B 109.5 . .
H43A C43 H43B 109.5 . .
C42 C43 H43C 109.5 . .
H43A C43 H43C 109.5 . .
H43B C43 H43C 109.5 . .
N7 C44 C48 117.0(4) . .
N7 C44 H44A 108.0 . .
C48 C44 H44A 108.0 . .
N7 C44 H44B 108.0 . .
C48 C44 H44B 108.0 . .
H44A C44 H44B 107.3 . .
C22 C47 C26 120.5(4) . .
C22 C47 H47 119.8 . .
C26 C47 H47 119.8 . .
C49 C48 C44 110.2(4) . .
C49 C48 H48A 109.6 . .
C44 C48 H48A 109.6 . .
C49 C48 H48B 109.6 . .
C44 C48 H48B 109.6 . .
H48A C48 H48B 108.1 . .
C48 C49 H49A 109.5 . .
C48 C49 H49B 109.5 . .
H49A C49 H49B 109.5 . .
C48 C49 H49C 109.5 . .
H49A C49 H49C 109.5 . .
H49B C49 H49C 109.5 . .
N10 C50 H50A 109.5 . .
N10 C50 H50B 109.5 . .
H50A C50 H50B 109.5 . .
N10 C50 H50C 109.5 . .
H50A C50 H50C 109.5 . .
H50B C50 H50C 109.5 . .
N9 C51 H51A 109.5 . .
N9 C51 H51B 109.5 . .
H51A C51 H51B 109.5 . .
N9 C51 H51C 109.5 . .
H51A C51 H51C 109.5 . .
H51B C51 H51C 109.5 . .
N8 C55 H55A 109.5 . .
N8 C55 H55B 109.5 . .
H55A C55 H55B 109.5 . .
N8 C55 H55C 109.5 . .
H55A C55 H55C 109.5 . .
H55B C55 H55C 109.5 . .

loop_
_geom_bond_atom_site_label_1
_geom_bond_atom_site_label_2
_geom_bond_distance
_geom_bond_site_symmetry_2
N1 C1 1.353(5) .
N1 C8 1.428(5) .
N1 H1 0.8600 .
N2 C1 1.376(5) .
N2 C2 1.432(5) .
N2 H2 0.8600 .
N3 C14 1.380(5) .
N3 C7 1.410(5) .
N3 H3A 0.8600 .
N4 C14 1.372(5) .
N4 C16 1.431(5) .
N4 H4A 0.8600 .
N5 C15 1.372(6) .
N5 C13 1.413(5) .
N5 H5A 0.8600 .
N6 C15 1.371(6) .
N6 C23 1.411(5) .
N6 H6A 0.8600 .
N7 C41 1.503(6) .
N7 C35 1.523(5) .
N7 C44 1.518(6) .
N7 C38 1.521(6) .
N8 O10 1.213(6) .
N8 O15 1.222(6) .
N8 C55 1.471(7) .
N9 O11 1.208(7) .
N9 O16 1.234(7) .
N9 C51 1.459(7) .
N10 O13 1.229(8) .
N10 O14 1.225(7) .
N10 C50 1.496(9) .
O1 C1 1.235(5) .
O2 C14 1.222(5) .
O3 C15 1.227(5) .
O4 C19 1.380(5) .
O4 C27 1.434(5) .
O5 C29 1.429(5) .
O5 C28 1.431(6) .
O6 C31 1.431(6) .
O6 C30 1.442(6) .
O7 C33 1.413(6) .
O7 C32 1.434(5) .
O8 C26 1.377(5) .
O8 C34 1.436(5) .
C2 C3 1.395(5) .
C2 C7 1.398(5) .
C3 C4 1.383(6) .
C3 H3 0.9300 .
C4 C5 1.383(6) .
C4 H4 0.9300 .
C5 C6 1.392(6) .
C5 H5 0.9300 .
C6 C7 1.403(6) .
C6 H6 0.9300 .
C8 C9 1.371(6) .
C8 C13 1.409(6) .
C9 C10 1.404(6) .
C9 H9 0.9300 .
C10 C11 1.351(7) .
C10 H10 0.9300 .
C11 C12 1.394(6) .
C11 H11 0.9300 .
C12 C13 1.403(6) .
C12 H12 0.9300 .
C16 C17 1.377(6) .
C16 C21 1.385(6) .
C17 C18 1.398(5) .
C17 H17 0.9300 .
C18 C19 1.376(6) .
C18 H18 0.9300 .
C19 C20 1.392(6) .
C20 C21 1.387(6) .
C20 H20 0.9300 .
C21 H21 0.9300 .
C22 C47 1.374(6) .
C22 C23 1.398(6) .
C22 H22 0.9300 .
C23 C24 1.390(6) .
C24 C25 1.390(6) .
C24 H24 0.9300 .
C25 C26 1.395(6) .
C25 H25 0.9300 .
C26 C47 1.387(6) .
C27 C28 1.505(6) .
C27 H27A 0.9700 .
C27 H27B 0.9700 .
C28 H28A 0.9700 .
C28 H28B 0.9700 .
C29 C30 1.502(7) .
C29 H29A 0.9700 .
C29 H29B 0.9700 .
C30 H30A 0.9700 .
C30 H30B 0.9700 .
C31 C32 1.481(7) .
C31 H31A 0.9700 .
C31 H31B 0.9700 .
C32 H32A 0.9700 .
C32 H32B 0.9700 .
C33 C34 1.508(6) .
C33 H33A 0.9700 .
C33 H33B 0.9700 .
C34 H34A 0.9700 .
C34 H34B 0.9700 .
C35 C36 1.540(6) .
C35 H35A 0.9700 .
C35 H35B 0.9700 .
C36 C37 1.519(7) .
C36 H36A 0.9700 .
C36 H36B 0.9700 .
C37 H37A 0.9600 .
C37 H37B 0.9600 .
C37 H37C 0.9600 .
C38 C39 1.519(7) .
C38 H38A 0.9700 .
C38 H38B 0.9700 .
C39 C40 1.502(8) .
C39 H39A 0.9700 .
C39 H39B 0.9700 .
C40 H40A 0.9600 .
C40 H40B 0.9600 .
C40 H40C 0.9600 .
C41 C42 1.523(7) .
C41 H41A 0.9700 .
C41 H41B 0.9700 .
C42 C43 1.541(8) .
C42 H42A 0.9700 .
C42 H42B 0.9700 .
C43 H43A 0.9600 .
C43 H43B 0.9600 .
C43 H43C 0.9600 .
C44 C48 1.537(7) .
C44 H44A 0.9700 .
C44 H44B 0.9700 .
C47 H47 0.9300 .
C48 C49 1.503(8) .
C48 H48A 0.9700 .
C48 H48B 0.9700 .
C49 H49A 0.9600 .
C49 H49B 0.9600 .
C49 H49C 0.9600 .
C50 H50A 0.9600 .
C50 H50B 0.9600 .
C50 H50C 0.9600 .
C51 H51A 0.9600 .
C51 H51B 0.9600 .
C51 H51C 0.9600 .
C55 H55A 0.9600 .
C55 H55B 0.9600 .
C55 H55C 0.9600 .

loop_
_geom_torsion_atom_site_label_1
_geom_torsion_atom_site_label_2
_geom_torsion_atom_site_label_3
_geom_torsion_atom_site_label_4
_geom_torsion
_geom_torsion_site_symmetry_1
_geom_torsion_site_symmetry_2
_geom_torsion_site_symmetry_3
_geom_torsion_site_symmetry_4
C8 N1 C1 O1 4.9(6) . . . .
C8 N1 C1 N2 -177.5(3) . . . .
C2 N2 C1 O1 -1.7(5) . . . .
C2 N2 C1 N1 -179.4(3) . . . .
C1 N2 C2 C3 -74.8(5) . . . .
C1 N2 C2 C7 101.2(4) . . . .
C7 C2 C3 C4 -0.3(6) . . . .
N2 C2 C3 C4 175.6(3) . . . .
C2 C3 C4 C5 1.6(6) . . . .
C3 C4 C5 C6 -0.9(6) . . . .
C4 C5 C6 C7 -1.2(6) . . . .
C3 C2 C7 C6 -1.8(5) . . . .
N2 C2 C7 C6 -177.8(3) . . . .
C3 C2 C7 N3 179.6(3) . . . .
N2 C2 C7 N3 3.7(5) . . . .
C5 C6 C7 C2 2.5(6) . . . .
C5 C6 C7 N3 -179.0(4) . . . .
C14 N3 C7 C2 -176.4(4) . . . .
C14 N3 C7 C6 5.2(6) . . . .
C1 N1 C8 C9 75.5(5) . . . .
C1 N1 C8 C13 -103.0(4) . . . .
C13 C8 C9 C10 -1.0(6) . . . .
N1 C8 C9 C10 -179.5(4) . . . .
C8 C9 C10 C11 -0.9(7) . . . .
C9 C10 C11 C12 0.7(7) . . . .
C10 C11 C12 C13 1.3(7) . . . .
C11 C12 C13 C8 -3.0(6) . . . .
C11 C12 C13 N5 179.0(4) . . . .
C9 C8 C13 C12 3.0(6) . . . .
N1 C8 C13 C12 -178.6(4) . . . .
C9 C8 C13 N5 -179.0(4) . . . .
N1 C8 C13 N5 -0.5(5) . . . .
C15 N5 C13 C12 -25.9(6) . . . .
C15 N5 C13 C8 156.2(4) . . . .
C16 N4 C14 O2 1.1(6) . . . .
C16 N4 C14 N3 -177.2(3) . . . .
C7 N3 C14 O2 -7.3(6) . . . .
C7 N3 C14 N4 171.1(3) . . . .
C13 N5 C15 O3 -2.3(7) . . . .
C13 N5 C15 N6 178.8(4) . . . .
C23 N6 C15 O3 -5.9(7) . . . .
C23 N6 C15 N5 173.0(4) . . . .
C14 N4 C16 C17 -36.5(6) . . . .
C14 N4 C16 C21 146.8(4) . . . .
C21 C16 C17 C18 2.0(6) . . . .
N4 C16 C17 C18 -174.8(4) . . . .
C16 C17 C18 C19 1.6(6) . . . .
C17 C18 C19 O4 174.6(4) . . . .
C17 C18 C19 C20 -4.4(6) . . . .
C27 O4 C19 C18 -1.8(6) . . . .
C27 O4 C19 C20 177.1(4) . . . .
C18 C19 C20 C21 3.4(6) . . . .
O4 C19 C20 C21 -175.6(3) . . . .
C17 C16 C21 C20 -2.9(6) . . . .
N4 C16 C21 C20 174.1(3) . . . .
C19 C20 C21 C16 0.2(6) . . . .
C47 C22 C23 C24 -1.1(6) . . . .
C47 C22 C23 N6 176.2(4) . . . .
C15 N6 C23 C24 -39.8(6) . . . .
C15 N6 C23 C22 143.0(4) . . . .
C22 C23 C24 C25 1.6(7) . . . .
N6 C23 C24 C25 -175.7(4) . . . .
C23 C24 C25 C26 -1.2(7) . . . .
C34 O8 C26 C25 3.2(6) . . . .
C34 O8 C26 C47 -176.8(4) . . . .
C24 C25 C26 O8 -179.7(4) . . . .
C24 C25 C26 C47 0.4(6) . . . .
C19 O4 C27 C28 -173.1(3) . . . .
C29 O5 C28 C27 -177.0(4) . . . .
O4 C27 C28 O5 -66.1(5) . . . .
C28 O5 C29 C30 -174.3(4) . . . .
C31 O6 C30 C29 -177.3(4) . . . .
O5 C29 C30 O6 72.3(5) . . . .
C30 O6 C31 C32 175.8(4) . . . .
C33 O7 C32 C31 -163.9(4) . . . .
O6 C31 C32 O7 -63.0(5) . . . .
C32 O7 C33 C34 -174.6(4) . . . .
C26 O8 C34 C33 173.0(4) . . . .
O7 C33 C34 O8 71.4(5) . . . .
C41 N7 C35 C36 -178.5(4) . . . .
C44 N7 C35 C36 -57.7(5) . . . .
C38 N7 C35 C36 60.8(5) . . . .
N7 C35 C36 C37 162.5(4) . . . .
C41 N7 C38 C39 -47.9(5) . . . .
C35 N7 C38 C39 70.1(5) . . . .
C44 N7 C38 C39 -168.5(4) . . . .
N7 C38 C39 C40 -167.7(4) . . . .
C35 N7 C41 C42 179.8(5) . . . .
C44 N7 C41 C42 58.2(6) . . . .
C38 N7 C41 C42 -60.2(6) . . . .
N7 C41 C42 C43 166.0(5) . . . .
C41 N7 C44 C48 66.6(5) . . . .
C35 N7 C44 C48 -52.0(5) . . . .
C38 N7 C44 C48 -172.4(4) . . . .
C23 C22 C47 C26 0.3(7) . . . .
O8 C26 C47 C22 -179.8(4) . . . .
C25 C26 C47 C22 0.1(6) . . . .
N7 C44 C48 C49 174.8(5) . . . .
